data_7154250
loop_
_publ_author_name
'Senthilkumar, B.'
'Gonnade, R. G.'
'Ramana, C. V.'

_publ_section_title
;
 Pd-catalyzed benzylic C-H oxidation of cyclotriveratrylene - product
 diversity.
;
_journal_issue 8
_journal_name_full 'Organic &amp; biomolecular chemistry'
_journal_page_first 2323
_journal_page_last 2329
_journal_paper_doi 10.1039/c4ob02469a
_journal_volume 13
_journal_year 2015
_chemical_formula_moiety 'C28 H30 O9'
_chemical_formula_sum 'C28 H30 O9'
_chemical_formula_weight 510.52
_chemical_name_systematic
; 
 ? 
;
_space_group_IT_number 61
_symmetry_cell_setting orthorhombic
_symmetry_space_group_name_Hall '-P 2ac 2ab'
_symmetry_space_group_name_H-M 'P b c a'
_atom_sites_solution_hydrogens geom
_atom_sites_solution_primary direct
_atom_sites_solution_secondary difmap
_audit_creation_method SHELXL-97
_audit_update_record
;
2014-09-30 deposited with the CCDC.
2014-12-12 downloaded from the CCDC.
;
_cell_angle_alpha 90.00
_cell_angle_beta 90.00
_cell_angle_gamma 90.00
_cell_formula_units_Z 8
_cell_length_a 13.7407(18)
_cell_length_b 15.432(2)
_cell_length_c 24.564(3)
_cell_measurement_reflns_used 2710
_cell_measurement_temperature 296(2)
_cell_measurement_theta_max 18.56
_cell_measurement_theta_min 2.22
_cell_volume 5208.7(12)
_computing_cell_refinement 'SAINT (APEX2, Bruker, 2006)'
_computing_data_collection 'APEX2 (Bruker, 2006)'
_computing_data_reduction 'SAINT (APEX2, Bruker, 2006)'
_computing_molecular_graphics 'Bruker SHELXTL'
_computing_publication_material 'Bruker SHELXTL'
_computing_structure_refinement 'SHELXL-97 (Sheldrick, 2008)'
_computing_structure_solution 'SHELXS-97 (Sheldrick, 2008)'
_diffrn_ambient_temperature 296(2)
_diffrn_measured_fraction_theta_full 1.000
_diffrn_measured_fraction_theta_max 1.000
_diffrn_measurement_device 'CCD Area Detector'
_diffrn_measurement_device_type 'Bruker APEX-II CCD'
_diffrn_measurement_method '\f and \w scans'
_diffrn_radiation_monochromator graphite
_diffrn_radiation_source 'fine-focus sealed tube'
_diffrn_radiation_type MoK\a
_diffrn_radiation_wavelength 0.71073
_diffrn_reflns_av_R_equivalents 0.1009
_diffrn_reflns_av_sigmaI/netI 0.0455
_diffrn_reflns_limit_h_max 16
_diffrn_reflns_limit_h_min -16
_diffrn_reflns_limit_k_max 18
_diffrn_reflns_limit_k_min -18
_diffrn_reflns_limit_l_max 29
_diffrn_reflns_limit_l_min -29
_diffrn_reflns_number 48894
_diffrn_reflns_theta_full 25.00
_diffrn_reflns_theta_max 25.00
_diffrn_reflns_theta_min 1.66
_exptl_absorpt_coefficient_mu 0.097
_exptl_absorpt_correction_T_max 0.9978
_exptl_absorpt_correction_T_min 0.9099
_exptl_absorpt_correction_type multi-scan
_exptl_absorpt_process_details 'SADABS (Bruker, 2006)'
_exptl_crystal_colour orange
_exptl_crystal_density_diffrn 1.302
_exptl_crystal_density_method 'not measured'
_exptl_crystal_description plate
_exptl_crystal_F_000 2160
_exptl_crystal_recrystallization_method 'Re-crystallisation from solvent: Ethyl Acetate - Petroleum Ether'
_exptl_crystal_size_max 0.15
_exptl_crystal_size_mid 0.099
_exptl_crystal_size_min 0.02
_refine_diff_density_max 0.226
_refine_diff_density_min -0.189
_refine_diff_density_rms 0.043
_refine_ls_extinction_method none
_refine_ls_goodness_of_fit_ref 0.792
_refine_ls_hydrogen_treatment constr
_refine_ls_matrix_type full
_refine_ls_number_parameters 340
_refine_ls_number_reflns 4595
_refine_ls_number_restraints 0
_refine_ls_restrained_S_all 0.792
_refine_ls_R_factor_all 0.1189
_refine_ls_R_factor_gt 0.0756
_refine_ls_shift/su_max 0.000
_refine_ls_shift/su_mean 0.000
_refine_ls_structure_factor_coef Fsqd
_refine_ls_weighting_details 'calc w=1/[\s^2^(Fo^2^)+(0.1401P)^2^+16.1292P] where P=(Fo^2^+2Fc^2^)/3'
_refine_ls_weighting_scheme calc
_refine_ls_wR_factor_gt 0.2010
_refine_ls_wR_factor_ref 0.2417
_reflns_number_gt 3082
_reflns_number_total 4595
_reflns_threshold_expression >2sigma(I)
_cod_data_source_file c4ob02469a2.cif
_cod_data_source_block 5
_cod_depositor_comments 'Adding full bibliography for 7154250--7154253.cif.'
_cod_original_cell_volume 5208.8(12)
_cod_original_sg_symbol_H-M Pbca
_cod_database_code 7154250

loop_
_symmetry_equiv_pos_as_xyz
'x, y, z'
'-x+1/2, -y, z+1/2'
'-x, y+1/2, -z+1/2'
'x+1/2, -y+1/2, -z'
'-x, -y, -z'
'x-1/2, y, -z-1/2'
'x, -y-1/2, z-1/2'
'-x-1/2, y-1/2, z'

loop_
_atom_site_label
_atom_site_type_symbol
_atom_site_fract_x
_atom_site_fract_y
_atom_site_fract_z
_atom_site_U_iso_or_equiv
_atom_site_adp_type
_atom_site_occupancy
_atom_site_symmetry_multiplicity
_atom_site_calc_flag
_atom_site_refinement_flags
O1 O 0.8496(2) -0.0497(2) 0.69491(12) 0.0552(8) Uani 1 1 d .
O2 O 0.8221(3) 0.2795(2) 0.74736(15) 0.0690(10) Uani 1 1 d .
O3 O 0.5850(4) 0.2342(3) 0.94830(19) 0.1105(17) Uani 1 1 d .
O4 O 0.8015(3) 0.2414(2) 0.64292(13) 0.0647(10) Uani 1 1 d .
O5 O 0.8942(2) 0.0893(2) 0.99085(12) 0.0613(9) Uani 1 1 d .
O6 O 0.7174(2) 0.0665(2) 1.02383(12) 0.0638(10) Uani 1 1 d .
O7 O 0.5959(2) 0.01773(18) 0.64210(11) 0.0458(7) Uani 1 1 d .
O8 O 0.5643(3) 0.18132(19) 0.65195(13) 0.0588(9) Uani 1 1 d .
O9 O 0.6511(2) 0.2046(2) 0.86778(13) 0.0583(9) Uani 1 1 d .
C1 C 0.8322(3) 0.0257(3) 0.70693(16) 0.0383(9) Uani 1 1 d .
C2 C 0.8215(3) 0.0911(3) 0.66503(16) 0.0441(10) Uani 1 1 d .
H2 H 0.8211 0.0743 0.6287 0.053 Uiso 1 1 calc R
C3 C 0.8121(3) 0.1749(3) 0.67741(17) 0.0448(10) Uani 1 1 d .
C4 C 0.8169(3) 0.2034(3) 0.73530(18) 0.0440(10) Uani 1 1 d .
C5 C 0.8152(3) 0.1352(3) 0.77721(16) 0.0408(10) Uani 1 1 d .
H5 H 0.8101 0.1515 0.8135 0.049 Uiso 1 1 calc R
C6 C 0.8207(3) 0.0508(2) 0.76524(15) 0.0342(9) Uani 1 1 d .
C7 C 0.8196(3) -0.0210(3) 0.80636(15) 0.0380(9) Uani 1 1 d .
H7A H 0.8848 -0.0447 0.8090 0.046 Uiso 1 1 calc R
H7B H 0.7774 -0.0667 0.7930 0.046 Uiso 1 1 calc R
C8 C 0.7859(3) 0.0042(2) 0.86324(15) 0.0355(9) Uani 1 1 d .
C9 C 0.8556(3) 0.0342(3) 0.90028(16) 0.0405(10) Uani 1 1 d .
H9 H 0.9199 0.0394 0.8890 0.049 Uiso 1 1 calc R
C10 C 0.8318(3) 0.0563(3) 0.95308(16) 0.0435(10) Uani 1 1 d .
C11 C 0.7354(3) 0.0456(3) 0.97039(15) 0.0437(10) Uani 1 1 d .
C12 C 0.6661(3) 0.0170(3) 0.93381(16) 0.0454(11) Uani 1 1 d .
H12 H 0.6022 0.0101 0.9455 0.054 Uiso 1 1 calc R
C13 C 0.6893(3) -0.0018(3) 0.87949(15) 0.0360(9) Uani 1 1 d .
C14 C 0.6081(3) -0.0273(3) 0.84103(16) 0.0447(10) Uani 1 1 d .
H14A H 0.5479 -0.0299 0.8616 0.054 Uiso 1 1 calc R
H14B H 0.6214 -0.0852 0.8275 0.054 Uiso 1 1 calc R
C15 C 0.5927(3) 0.0321(3) 0.79254(16) 0.0369(9) Uani 1 1 d .
C16 C 0.5736(3) 0.1206(3) 0.79777(17) 0.0420(10) Uani 1 1 d .
C17 C 0.5648(3) 0.1709(3) 0.75099(19) 0.0453(10) Uani 1 1 d .
H17 H 0.5534 0.2300 0.7546 0.054 Uiso 1 1 calc R
C18 C 0.5724(3) 0.1366(3) 0.69989(17) 0.0422(10) Uani 1 1 d .
C19 C 0.5896(3) 0.0473(3) 0.69392(16) 0.0373(9) Uani 1 1 d .
C20 C 0.5987(3) -0.0029(3) 0.74053(16) 0.0372(9) Uani 1 1 d .
H20 H 0.6092 -0.0622 0.7368 0.045 Uiso 1 1 calc R
C21 C 0.5596(3) 0.1647(3) 0.8515(2) 0.0571(13) Uani 1 1 d .
H21A H 0.5093 0.2085 0.8485 0.068 Uiso 1 1 calc R
H21B H 0.5394 0.1228 0.8787 0.068 Uiso 1 1 calc R
C22 C 0.6530(5) 0.2387(3) 0.9172(2) 0.0696(15) Uani 1 1 d .
C23 C 0.7487(5) 0.2801(4) 0.9298(2) 0.094(2) Uani 1 1 d .
H23A H 0.7379 0.3357 0.9462 0.141 Uiso 1 1 calc R
H23B H 0.7851 0.2873 0.8967 0.141 Uiso 1 1 calc R
H23C H 0.7846 0.2439 0.9544 0.141 Uiso 1 1 calc R
C24 C 0.5439(5) 0.2710(3) 0.6554(3) 0.088(2) Uani 1 1 d .
H24A H 0.4846 0.2796 0.6754 0.132 Uiso 1 1 calc R
H24B H 0.5369 0.2945 0.6194 0.132 Uiso 1 1 calc R
H24C H 0.5964 0.2999 0.6737 0.132 Uiso 1 1 calc R
C25 C 0.6121(4) -0.0732(3) 0.63452(19) 0.0554(12) Uani 1 1 d .
H25A H 0.6701 -0.0902 0.6535 0.083 Uiso 1 1 calc R
H25B H 0.6195 -0.0853 0.5964 0.083 Uiso 1 1 calc R
H25C H 0.5576 -0.1050 0.6485 0.083 Uiso 1 1 calc R
C26 C 0.7929(5) 0.2209(4) 0.5861(2) 0.087(2) Uani 1 1 d .
H26A H 0.8518 0.1936 0.5738 0.131 Uiso 1 1 calc R
H26B H 0.7822 0.2731 0.5657 0.131 Uiso 1 1 calc R
H26C H 0.7391 0.1822 0.5808 0.131 Uiso 1 1 calc R
C27 C 0.9904(4) 0.1093(4) 0.9731(2) 0.0745(17) Uani 1 1 d .
H27A H 1.0240 0.0567 0.9641 0.112 Uiso 1 1 calc R
H27B H 1.0246 0.1388 1.0018 0.112 Uiso 1 1 calc R
H27C H 0.9873 0.1460 0.9416 0.112 Uiso 1 1 calc R
C28 C 0.6207(4) 0.0598(4) 1.04268(19) 0.0703(15) Uani 1 1 d .
H28A H 0.5800 0.0986 1.0223 0.105 Uiso 1 1 calc R
H28B H 0.6183 0.0749 1.0806 0.105 Uiso 1 1 calc R
H28C H 0.5981 0.0015 1.0379 0.105 Uiso 1 1 calc R

loop_
_atom_site_aniso_label
_atom_site_aniso_U_11
_atom_site_aniso_U_22
_atom_site_aniso_U_33
_atom_site_aniso_U_23
_atom_site_aniso_U_13
_atom_site_aniso_U_12
O1 0.076(2) 0.0464(19) 0.0428(18) -0.0093(14) 0.0097(15) 0.0105(16)
O2 0.096(3) 0.043(2) 0.068(2) -0.0050(17) -0.002(2) -0.0083(18)
O3 0.134(4) 0.119(4) 0.078(3) -0.052(3) 0.020(3) 0.009(3)
O4 0.088(3) 0.053(2) 0.053(2) 0.0158(16) -0.0043(17) -0.0040(18)
O5 0.0543(19) 0.090(3) 0.0393(17) -0.0133(17) -0.0033(14) -0.0149(18)
O6 0.063(2) 0.096(3) 0.0331(17) -0.0132(17) 0.0095(15) -0.0050(19)
O7 0.0636(19) 0.0383(16) 0.0356(16) -0.0045(12) -0.0086(13) 0.0041(14)
O8 0.079(2) 0.0375(17) 0.060(2) 0.0040(15) -0.0165(17) 0.0055(16)
O9 0.059(2) 0.064(2) 0.0523(19) -0.0211(16) -0.0025(15) -0.0049(16)
C1 0.037(2) 0.045(3) 0.033(2) -0.0055(19) 0.0037(17) -0.0025(18)
C2 0.047(2) 0.054(3) 0.032(2) -0.0017(19) 0.0035(18) -0.002(2)
C3 0.041(2) 0.047(3) 0.047(3) 0.008(2) 0.0016(19) -0.0030(19)
C4 0.044(2) 0.038(2) 0.050(3) -0.005(2) -0.0007(19) -0.0071(19)
C5 0.045(2) 0.047(3) 0.031(2) -0.0061(18) 0.0044(17) -0.0036(19)
C6 0.0291(19) 0.038(2) 0.035(2) -0.0039(17) 0.0016(16) -0.0034(16)
C7 0.039(2) 0.041(2) 0.034(2) -0.0031(18) 0.0000(17) 0.0029(17)
C8 0.041(2) 0.034(2) 0.032(2) 0.0021(16) 0.0020(17) -0.0022(17)
C9 0.033(2) 0.051(3) 0.038(2) -0.0005(19) 0.0023(17) -0.0041(18)
C10 0.048(2) 0.050(3) 0.032(2) -0.0025(19) -0.0032(18) -0.004(2)
C11 0.053(3) 0.049(3) 0.030(2) -0.0032(19) 0.0009(18) -0.001(2)
C12 0.043(2) 0.056(3) 0.037(2) -0.001(2) 0.0104(18) -0.008(2)
C13 0.035(2) 0.037(2) 0.035(2) 0.0034(17) 0.0033(17) -0.0050(17)
C14 0.039(2) 0.051(3) 0.044(2) -0.004(2) 0.0052(19) -0.0113(19)
C15 0.0243(19) 0.044(2) 0.043(2) -0.0060(19) 0.0000(16) -0.0041(17)
C16 0.026(2) 0.051(3) 0.049(3) -0.014(2) 0.0008(17) 0.0019(17)
C17 0.039(2) 0.036(2) 0.061(3) -0.007(2) -0.007(2) 0.0021(18)
C18 0.038(2) 0.040(2) 0.048(3) 0.000(2) -0.0074(19) 0.0030(18)
C19 0.029(2) 0.038(2) 0.045(2) -0.0030(18) -0.0089(17) 0.0032(16)
C20 0.033(2) 0.033(2) 0.045(2) -0.0057(18) -0.0062(17) -0.0045(16)
C21 0.043(3) 0.067(3) 0.062(3) -0.018(3) -0.002(2) 0.006(2)
C22 0.101(4) 0.055(3) 0.053(3) -0.025(3) -0.002(3) 0.008(3)
C23 0.133(6) 0.066(4) 0.082(4) -0.017(3) -0.039(4) -0.025(4)
C24 0.136(6) 0.044(3) 0.085(4) 0.012(3) -0.003(4) 0.018(3)
C25 0.073(3) 0.044(3) 0.048(3) -0.015(2) -0.002(2) 0.005(2)
C26 0.135(6) 0.078(4) 0.048(3) 0.021(3) -0.017(3) 0.001(4)
C27 0.062(3) 0.104(5) 0.057(3) -0.015(3) -0.008(3) -0.031(3)
C28 0.071(4) 0.100(4) 0.039(3) -0.004(3) 0.019(2) -0.001(3)

loop_
_atom_type_symbol
_atom_type_description
_atom_type_scat_dispersion_real
_atom_type_scat_dispersion_imag
_atom_type_scat_source
C C 0.0033 0.0016 'International Tables Vol C Tables 4.2.6.8 and 6.1.1.4'
H H 0.0000 0.0000 'International Tables Vol C Tables 4.2.6.8 and 6.1.1.4'
O O 0.0106 0.0060 'International Tables Vol C Tables 4.2.6.8 and 6.1.1.4'

loop_
_geom_angle_atom_site_label_1
_geom_angle_atom_site_label_2
_geom_angle_atom_site_label_3
_geom_angle
C3 O4 C26 117.0(4)
C10 O5 C27 117.2(3)
C11 O6 C28 117.8(4)
C19 O7 C25 117.5(3)
C18 O8 C24 117.3(4)
C22 O9 C21 115.9(4)
O1 C1 C2 120.7(4)
O1 C1 C6 119.9(4)
C2 C1 C6 119.3(4)
C3 C2 C1 121.5(4)
C2 C3 O4 127.5(4)
C2 C3 C4 120.0(4)
O4 C3 C4 112.5(4)
O2 C4 C5 121.5(4)
O2 C4 C3 121.4(4)
C5 C4 C3 117.1(4)
C6 C5 C4 122.8(4)
C5 C6 C1 118.0(4)
C5 C6 C7 124.8(4)
C1 C6 C7 117.1(3)
C6 C7 C8 115.7(3)
C13 C8 C9 119.3(4)
C13 C8 C7 122.5(3)
C9 C8 C7 118.3(3)
C10 C9 C8 122.1(4)
O5 C10 C9 125.7(4)
O5 C10 C11 115.6(4)
C9 C10 C11 118.7(4)
O6 C11 C12 124.9(4)
O6 C11 C10 115.6(4)
C12 C11 C10 119.5(4)
C11 C12 C13 121.8(4)
C8 C13 C12 118.5(4)
C8 C13 C14 122.8(3)
C12 C13 C14 118.6(3)
C13 C14 C15 115.9(3)
C20 C15 C16 118.4(4)
C20 C15 C14 118.6(4)
C16 C15 C14 123.0(4)
C17 C16 C15 119.0(4)
C17 C16 C21 117.7(4)
C15 C16 C21 123.3(4)
C18 C17 C16 122.5(4)
C17 C18 O8 126.1(4)
C17 C18 C19 119.2(4)
O8 C18 C19 114.7(4)
O7 C19 C20 125.6(4)
O7 C19 C18 116.0(4)
C20 C19 C18 118.4(4)
C19 C20 C15 122.4(4)
O9 C21 C16 108.8(3)
O3 C22 O9 122.8(6)
O3 C22 C23 125.1(5)
O9 C22 C23 112.1(5)

loop_
_geom_bond_atom_site_label_1
_geom_bond_atom_site_label_2
_geom_bond_distance
O1 C1 1.224(5)
O2 C4 1.214(5)
O3 C22 1.208(7)
O4 C3 1.340(5)
O4 C26 1.437(6)
O5 C10 1.362(5)
O5 C27 1.425(6)
O6 C11 1.374(5)
O6 C28 1.411(6)
O7 C19 1.355(5)
O7 C25 1.433(5)
O8 C18 1.369(5)
O8 C24 1.415(6)
O9 C22 1.324(6)
O9 C21 1.456(5)
C1 C2 1.449(6)
C1 C6 1.492(5)
C2 C3 1.334(6)
C3 C4 1.490(6)
C4 C5 1.472(6)
C5 C6 1.337(6)
C6 C7 1.500(5)
C7 C8 1.522(5)
C8 C13 1.389(5)
C8 C9 1.399(5)
C9 C10 1.380(6)
C10 C11 1.401(6)
C11 C12 1.382(6)
C12 C13 1.403(6)
C13 C14 1.514(5)
C14 C15 1.518(6)
C15 C20 1.389(5)
C15 C16 1.397(6)
C16 C17 1.391(6)
C16 C21 1.498(6)
C17 C18 1.366(6)
C18 C19 1.407(6)
C19 C20 1.388(6)
C22 C23 1.494(8)

loop_
_geom_torsion_atom_site_label_1
_geom_torsion_atom_site_label_2
_geom_torsion_atom_site_label_3
_geom_torsion_atom_site_label_4
_geom_torsion
O1 C1 C2 C3 -173.3(4)
C6 C1 C2 C3 7.4(6)
C1 C2 C3 O4 -179.8(4)
C1 C2 C3 C4 2.7(6)
C26 O4 C3 C2 4.3(7)
C26 O4 C3 C4 -178.0(4)
C2 C3 C4 O2 169.8(4)
O4 C3 C4 O2 -8.1(6)
C2 C3 C4 C5 -10.2(6)
O4 C3 C4 C5 172.0(4)
O2 C4 C5 C6 -172.2(4)
C3 C4 C5 C6 7.8(6)
C4 C5 C6 C1 1.9(6)
C4 C5 C6 C7 179.8(4)
O1 C1 C6 C5 170.9(4)
C2 C1 C6 C5 -9.7(5)
O1 C1 C6 C7 -7.1(5)
C2 C1 C6 C7 172.3(3)
C5 C6 C7 C8 15.0(6)
C1 C6 C7 C8 -167.1(3)
C6 C7 C8 C13 91.5(5)
C6 C7 C8 C9 -88.6(4)
C13 C8 C9 C10 1.5(6)
C7 C8 C9 C10 -178.3(4)
C27 O5 C10 C9 5.4(7)
C27 O5 C10 C11 -173.8(5)
C8 C9 C10 O5 -177.1(4)
C8 C9 C10 C11 2.1(6)
C28 O6 C11 C12 -1.2(7)
C28 O6 C11 C10 177.7(4)
O5 C10 C11 O6 -2.6(6)
C9 C10 C11 O6 178.2(4)
O5 C10 C11 C12 176.4(4)
C9 C10 C11 C12 -2.8(7)
O6 C11 C12 C13 178.9(4)
C10 C11 C12 C13 0.0(7)
C9 C8 C13 C12 -4.2(6)
C7 C8 C13 C12 175.6(4)
C9 C8 C13 C14 175.4(4)
C7 C8 C13 C14 -4.7(6)
C11 C12 C13 C8 3.5(6)
C11 C12 C13 C14 -176.1(4)
C8 C13 C14 C15 -60.9(5)
C12 C13 C14 C15 118.8(4)
C13 C14 C15 C20 122.3(4)
C13 C14 C15 C16 -57.0(5)
C20 C15 C16 C17 -2.3(5)
C14 C15 C16 C17 177.1(4)
C20 C15 C16 C21 176.3(4)
C14 C15 C16 C21 -4.4(6)
C15 C16 C17 C18 1.2(6)
C21 C16 C17 C18 -177.4(4)
C16 C17 C18 O8 179.7(4)
C16 C17 C18 C19 0.1(6)
C24 O8 C18 C17 -1.6(7)
C24 O8 C18 C19 178.1(4)
C25 O7 C19 C20 0.8(6)
C25 O7 C19 C18 -179.2(4)
C17 C18 C19 O7 179.7(4)
O8 C18 C19 O7 0.0(5)
C17 C18 C19 C20 -0.2(6)
O8 C18 C19 C20 -179.9(3)
O7 C19 C20 C15 179.1(4)
C18 C19 C20 C15 -0.9(6)
C16 C15 C20 C19 2.2(6)
C14 C15 C20 C19 -177.2(3)
C22 O9 C21 C16 -173.4(4)
C17 C16 C21 O9 -84.2(5)
C15 C16 C21 O9 97.2(5)
C21 O9 C22 O3 3.1(8)
C21 O9 C22 C23 -178.5(4)
